data_7018664
loop_
_publ_author_name
'Clegg, Jack K.'
'Harrowfield, Jack'
'Kim, Yang'
'Lee, Young Hoon'
'Lehn, Jean-Marie'
'Lim, Woo Taik'
'Thu\'ery, Pierre'

_publ_section_title
;
 Chelation-controlled molecular morphology: aminal to imine
 rearrangements.
;
_journal_issue 15
_journal_name_full 'Dalton transactions (Cambridge, England : 2003)'
_journal_page_first 4335
_journal_page_last 4357
_journal_paper_doi 10.1039/c2dt12250b
_journal_volume 41
_journal_year 2012
_chemical_formula_sum 'C23 H24 Cl2 N6 O9 Zn'
_chemical_formula_weight 664.75
_space_group_IT_number 14
_symmetry_cell_setting monoclinic
_symmetry_space_group_name_Hall '-P 2yn'
_symmetry_space_group_name_H-M 'P 1 21/n 1'
_atom_sites_solution_hydrogens geom
_atom_sites_solution_primary direct
_atom_sites_solution_secondary difmap
_audit_creation_method SHELXL-97
_cell_angle_alpha 90.00
_cell_angle_beta 93.361(3)
_cell_angle_gamma 90.00
_cell_formula_units_Z 4
_cell_length_a 9.6565(4)
_cell_length_b 15.6786(9)
_cell_length_c 17.5345(9)
_cell_measurement_reflns_used 121538
_cell_measurement_temperature 100(2)
_cell_measurement_theta_max 25.68
_cell_measurement_theta_min 2.60
_cell_volume 2650.2(2)
_computing_cell_refinement 'HKL2000 (Otwinowski & Minor, 1997)'
_computing_data_collection 'COLLECT (Nonius, 1998)'
_computing_data_reduction 'HKL2000 (Otwinowski & Minor, 1997)'
_computing_molecular_graphics 'SHELXTL (Sheldrick, 1999)'
_computing_publication_material 'SHELXTL (Sheldrick, 1999); PLATON (Spek, 2003)'
_computing_structure_refinement 'SHELXL-97 (Sheldrick, 1997)'
_computing_structure_solution 'SHELXS-97 (Sheldrick, 1997)'
_diffrn_ambient_temperature 100(2)
_diffrn_measured_fraction_theta_full 0.999
_diffrn_measured_fraction_theta_max 0.999
_diffrn_measurement_device_type 'Nonius Kappa-CCD area-detector diffractometer'
_diffrn_measurement_method 'two \f and eight \w scans with 2\% steps (617 frames)'
_diffrn_radiation_monochromator graphite
_diffrn_radiation_source 'fine-focus sealed tube'
_diffrn_radiation_type MoK\a
_diffrn_radiation_wavelength 0.71073
_diffrn_reflns_av_R_equivalents 0.0178
_diffrn_reflns_av_sigmaI/netI 0.0258
_diffrn_reflns_limit_h_max 11
_diffrn_reflns_limit_h_min -11
_diffrn_reflns_limit_k_max 19
_diffrn_reflns_limit_k_min -19
_diffrn_reflns_limit_l_max 21
_diffrn_reflns_limit_l_min -21
_diffrn_reflns_number 121538
_diffrn_reflns_theta_full 25.68
_diffrn_reflns_theta_max 25.68
_diffrn_reflns_theta_min 2.60
_diffrn_standards_decay_% 0
_diffrn_standards_interval_time 0
_diffrn_standards_number 0
_exptl_absorpt_coefficient_mu 1.193
_exptl_absorpt_correction_T_max 0.920
_exptl_absorpt_correction_T_min 0.762
_exptl_absorpt_correction_type multi-scan
_exptl_absorpt_process_details 'SCALEPACK (Otwinowski & Minor, 1997)'
_exptl_crystal_colour colourless
_exptl_crystal_density_diffrn 1.666
_exptl_crystal_density_method 'not measured'
_exptl_crystal_description parallelepiped
_exptl_crystal_F_000 1360
_exptl_crystal_size_max 0.13
_exptl_crystal_size_mid 0.10
_exptl_crystal_size_min 0.07
_refine_diff_density_max 1.161
_refine_diff_density_min -0.540
_refine_diff_density_rms 0.067
_refine_ls_extinction_method none
_refine_ls_goodness_of_fit_ref 1.040
_refine_ls_hydrogen_treatment constr
_refine_ls_matrix_type full
_refine_ls_number_parameters 388
_refine_ls_number_reflns 5033
_refine_ls_number_restraints 0
_refine_ls_restrained_S_all 1.040
_refine_ls_R_factor_all 0.0435
_refine_ls_R_factor_gt 0.0357
_refine_ls_shift/su_max 0.001
_refine_ls_shift/su_mean 0.000
_refine_ls_structure_factor_coef Fsqd
_refine_ls_weighting_details 'calc w=1/[\s^2^(Fo^2^)+(0.0588P)^2^+1.3949P] where P=(Fo^2^+2Fc^2^)/3'
_refine_ls_weighting_scheme calc
_refine_ls_wR_factor_gt 0.0930
_refine_ls_wR_factor_ref 0.0973
_reflns_number_gt 4284
_reflns_number_total 5033
_reflns_threshold_expression >2sigma(I)
_cod_data_source_file c2dt12250b.txt
_cod_data_source_block 1_3
_cod_original_sg_symbol_H-M 'P 21/n'
_cod_database_code 7018664

loop_
_symmetry_equiv_pos_as_xyz
'x, y, z'
'-x+1/2, y+1/2, -z+1/2'
'-x, -y, -z'
'x-1/2, -y-1/2, z-1/2'

loop_
_atom_site_label
_atom_site_type_symbol
_atom_site_fract_x
_atom_site_fract_y
_atom_site_fract_z
_atom_site_U_iso_or_equiv
_atom_site_adp_type
_atom_site_occupancy
_atom_site_symmetry_multiplicity
_atom_site_calc_flag
_atom_site_refinement_flags
Zn Zn 0.12213(3) 0.165538(17) 0.215376(15) 0.02429(10) Uani 1 1 d .
Cl1A Cl 0.2339(2) 0.63903(16) 0.53354(14) 0.0333(5) Uani 0.50 1 d P
Cl1B Cl 0.2761(3) 0.65993(16) 0.55115(15) 0.0416(6) Uani 0.50 1 d P
Cl2 Cl 0.35010(6) 0.95890(4) 0.63159(3) 0.03222(15) Uani 1 1 d .
O1 O -0.3578(2) 0.17356(14) 0.02998(11) 0.0449(5) Uani 1 1 d .
H1 H -0.4445 0.1638 0.0247 0.054 Uiso 1 1 d R
O2A O 0.1233(4) 0.5856(3) 0.4994(2) 0.0549(11) Uani 0.50 1 d P
O2B O 0.3946(7) 0.7124(4) 0.5703(3) 0.0788(17) Uani 0.50 1 d P
O3 O 0.1880(3) 0.71813(18) 0.51077(14) 0.0826(10) Uani 1 1 d .
O4 O 0.3449(3) 0.60413(18) 0.50442(13) 0.0758(9) Uani 1 1 d .
O5 O 0.2319(2) 0.62983(14) 0.61843(11) 0.0469(5) Uani 1 1 d .
O6 O 0.2385(2) 1.00103(17) 0.66606(13) 0.0634(7) Uani 1 1 d .
O7 O 0.3019(3) 0.92546(14) 0.55848(12) 0.0554(6) Uani 1 1 d .
O8 O 0.39829(18) 0.88950(13) 0.68049(11) 0.0410(5) Uani 1 1 d .
O9 O 0.4609(2) 1.01762(13) 0.62123(13) 0.0492(5) Uani 1 1 d .
N1 N -0.0284(2) 0.07490(13) 0.16628(11) 0.0277(4) Uani 1 1 d .
N2 N 0.2472(2) 0.06128(13) 0.17886(11) 0.0267(4) Uani 1 1 d .
N3 N -0.0635(2) 0.21464(13) 0.26314(11) 0.0264(4) Uani 1 1 d .
N4 N 0.1538(2) 0.14059(13) 0.33612(11) 0.0258(4) Uani 1 1 d .
N5 N 0.0454(2) 0.24013(14) 0.11959(11) 0.0282(4) Uani 1 1 d .
N6 N 0.2777(2) 0.26545(13) 0.20774(11) 0.0271(4) Uani 1 1 d .
C1 C -0.1949(2) 0.19254(17) 0.13899(14) 0.0295(5) Uani 1 1 d .
C2 C -0.1759(2) 0.09606(17) 0.15300(14) 0.0301(5) Uani 1 1 d .
H2A H -0.2257 0.0792 0.1970 0.036 Uiso 1 1 calc R
H2B H -0.2143 0.0647 0.1090 0.036 Uiso 1 1 calc R
C3 C 0.0247(3) 0.01368(16) 0.13021(14) 0.0289(5) Uani 1 1 d .
H3 H -0.0301 -0.0205 0.0972 0.035 Uiso 1 1 calc R
C4 C 0.1742(3) -0.00156(16) 0.14200(13) 0.0281(5) Uani 1 1 d .
C5 C 0.2365(3) -0.07525(17) 0.11720(14) 0.0331(6) Uani 1 1 d .
H5 H 0.1844 -0.1167 0.0906 0.040 Uiso 1 1 calc R
C6 C 0.3783(3) -0.08639(18) 0.13269(15) 0.0379(6) Uani 1 1 d .
H6 H 0.4220 -0.1360 0.1178 0.046 Uiso 1 1 calc R
C7 C 0.4528(3) -0.02296(18) 0.17037(16) 0.0370(6) Uani 1 1 d .
H7 H 0.5477 -0.0291 0.1814 0.044 Uiso 1 1 calc R
C8 C 0.3845(3) 0.05029(17) 0.19163(14) 0.0312(5) Uani 1 1 d .
H8 H 0.4360 0.0937 0.2158 0.037 Uiso 1 1 calc R
C9 C -0.1827(2) 0.24374(17) 0.21455(14) 0.0291(5) Uani 1 1 d .
H9A H -0.1723 0.3039 0.2033 0.035 Uiso 1 1 calc R
H9B H -0.2669 0.2367 0.2415 0.035 Uiso 1 1 calc R
C10 C -0.0792(2) 0.19328(15) 0.33219(13) 0.0266(5) Uani 1 1 d .
H10 H -0.1637 0.2010 0.3542 0.032 Uiso 1 1 calc R
C11 C 0.0410(2) 0.15591(15) 0.37614(14) 0.0261(5) Uani 1 1 d .
C12 C 0.0366(3) 0.13611(17) 0.45265(14) 0.0326(6) Uani 1 1 d .
H12 H -0.0429 0.1467 0.4786 0.039 Uiso 1 1 calc R
C13 C 0.1529(3) 0.10011(17) 0.49024(14) 0.0335(6) Uani 1 1 d .
H13 H 0.1519 0.0853 0.5416 0.040 Uiso 1 1 calc R
C14 C 0.2703(3) 0.08654(16) 0.45042(14) 0.0305(5) Uani 1 1 d .
H14 H 0.3505 0.0643 0.4748 0.037 Uiso 1 1 calc R
C15 C 0.2659(2) 0.10684(15) 0.37350(14) 0.0284(5) Uani 1 1 d .
H15 H 0.3443 0.0966 0.3465 0.034 Uiso 1 1 calc R
C16 C -0.0920(3) 0.22609(18) 0.08130(14) 0.0322(6) Uani 1 1 d .
H16A H -0.0846 0.1850 0.0404 0.039 Uiso 1 1 calc R
H16B H -0.1265 0.2792 0.0591 0.039 Uiso 1 1 calc R
C17 C 0.1180(3) 0.30369(16) 0.10308(14) 0.0290(5) Uani 1 1 d .
H17 H 0.0898 0.3399 0.0631 0.035 Uiso 1 1 calc R
C18 C 0.2491(3) 0.31916(15) 0.14875(15) 0.0290(5) Uani 1 1 d .
C19 C 0.3337(3) 0.38768(16) 0.13329(16) 0.0348(6) Uani 1 1 d .
H19 H 0.3122 0.4230 0.0917 0.042 Uiso 1 1 calc R
C20 C 0.4510(3) 0.40266(17) 0.18084(16) 0.0375(6) Uani 1 1 d .
H20 H 0.5087 0.4487 0.1720 0.045 Uiso 1 1 calc R
C21 C 0.4809(3) 0.34822(17) 0.24158(16) 0.0346(6) Uani 1 1 d .
H21 H 0.5591 0.3569 0.2742 0.041 Uiso 1 1 calc R
C22 C 0.3922(3) 0.28027(16) 0.25303(15) 0.0304(5) Uani 1 1 d .
H22 H 0.4129 0.2435 0.2937 0.036 Uiso 1 1 calc R
C23 C -0.3431(3) 0.2074(2) 0.10519(15) 0.0359(6) Uani 1 1 d .
H23A H -0.4087 0.1801 0.1371 0.043 Uiso 1 1 calc R
H23B H -0.3629 0.2681 0.1039 0.043 Uiso 1 1 calc R

loop_
_atom_site_aniso_label
_atom_site_aniso_U_11
_atom_site_aniso_U_22
_atom_site_aniso_U_33
_atom_site_aniso_U_23
_atom_site_aniso_U_13
_atom_site_aniso_U_12
Zn 0.02294(16) 0.02648(16) 0.02354(16) 0.00047(11) 0.00219(11) -0.00052(10)
Cl1A 0.0370(11) 0.0307(12) 0.0329(11) 0.0014(8) 0.0089(8) 0.0061(8)
Cl1B 0.0563(16) 0.0315(12) 0.0388(13) 0.0041(9) 0.0189(10) 0.0134(10)
Cl2 0.0252(3) 0.0398(4) 0.0317(3) 0.0078(3) 0.0021(2) 0.0026(2)
O1 0.0320(10) 0.0704(15) 0.0315(10) -0.0057(9) -0.0064(8) 0.0035(9)
O2A 0.048(2) 0.067(3) 0.050(3) -0.017(2) 0.007(2) -0.005(2)
O2B 0.108(5) 0.083(4) 0.047(3) 0.004(3) 0.013(3) -0.045(4)
O3 0.115(2) 0.0800(19) 0.0551(15) 0.0212(14) 0.0252(15) 0.0694(18)
O4 0.108(2) 0.0839(19) 0.0364(12) 0.0036(12) 0.0098(13) 0.0659(17)
O5 0.0486(12) 0.0539(13) 0.0391(11) 0.0076(10) 0.0106(9) 0.0050(10)
O6 0.0515(13) 0.0877(18) 0.0533(14) 0.0187(13) 0.0216(11) 0.0357(13)
O7 0.0808(16) 0.0467(13) 0.0368(11) 0.0066(10) -0.0115(11) -0.0087(11)
O8 0.0304(10) 0.0460(12) 0.0455(11) 0.0184(9) -0.0060(8) -0.0006(8)
O9 0.0373(11) 0.0423(12) 0.0676(14) 0.0169(10) -0.0009(10) -0.0069(9)
N1 0.0262(10) 0.0308(11) 0.0261(10) 0.0009(9) 0.0029(8) -0.0019(8)
N2 0.0286(10) 0.0291(11) 0.0227(10) -0.0001(8) 0.0035(8) -0.0008(8)
N3 0.0253(10) 0.0280(11) 0.0258(10) -0.0008(8) 0.0013(8) 0.0013(8)
N4 0.0262(10) 0.0255(10) 0.0258(10) 0.0001(8) 0.0016(8) -0.0005(8)
N5 0.0260(10) 0.0338(12) 0.0253(10) 0.0014(9) 0.0051(8) 0.0018(9)
N6 0.0268(10) 0.0265(10) 0.0283(11) -0.0034(8) 0.0044(8) 0.0005(8)
C1 0.0254(12) 0.0383(14) 0.0245(12) 0.0006(10) 0.0002(10) 0.0008(10)
C2 0.0222(11) 0.0387(14) 0.0291(13) -0.0009(11) 0.0003(10) -0.0016(10)
C3 0.0304(13) 0.0313(13) 0.0250(12) -0.0004(10) 0.0024(10) -0.0052(10)
C4 0.0323(13) 0.0299(13) 0.0223(11) 0.0007(10) 0.0053(10) -0.0017(10)
C5 0.0378(14) 0.0314(14) 0.0303(13) -0.0035(11) 0.0046(11) -0.0011(11)
C6 0.0421(15) 0.0348(15) 0.0373(15) -0.0027(11) 0.0067(12) 0.0093(12)
C7 0.0294(13) 0.0423(16) 0.0396(15) -0.0013(12) 0.0039(11) 0.0062(11)
C8 0.0276(12) 0.0352(14) 0.0309(13) -0.0011(11) 0.0025(10) 0.0000(10)
C9 0.0245(12) 0.0355(14) 0.0274(12) 0.0018(10) 0.0011(9) 0.0038(10)
C10 0.0246(12) 0.0276(12) 0.0277(12) -0.0032(10) 0.0025(9) -0.0003(10)
C11 0.0262(12) 0.0263(12) 0.0258(12) -0.0036(9) 0.0016(10) -0.0009(9)
C12 0.0339(14) 0.0366(14) 0.0278(13) -0.0007(11) 0.0062(11) 0.0038(11)
C13 0.0422(15) 0.0359(14) 0.0222(12) -0.0007(10) -0.0001(11) 0.0071(11)
C14 0.0339(13) 0.0283(13) 0.0286(13) -0.0024(10) -0.0040(10) 0.0018(10)
C15 0.0266(12) 0.0284(13) 0.0301(13) 0.0004(10) 0.0016(10) 0.0002(10)
C16 0.0274(12) 0.0420(15) 0.0269(12) 0.0055(11) 0.0002(10) 0.0016(11)
C17 0.0315(13) 0.0281(13) 0.0281(13) 0.0028(10) 0.0067(10) 0.0037(10)
C18 0.0312(13) 0.0249(12) 0.0316(13) -0.0021(10) 0.0096(10) 0.0035(10)
C19 0.0367(14) 0.0266(13) 0.0424(15) 0.0002(11) 0.0135(12) -0.0004(11)
C20 0.0354(14) 0.0287(13) 0.0499(17) -0.0069(12) 0.0154(12) -0.0060(11)
C21 0.0275(13) 0.0339(14) 0.0429(15) -0.0120(12) 0.0071(11) -0.0009(10)
C22 0.0305(13) 0.0286(13) 0.0323(13) -0.0054(10) 0.0045(10) 0.0002(10)
C23 0.0275(13) 0.0516(17) 0.0283(13) -0.0001(12) -0.0005(10) 0.0016(12)

loop_
_atom_type_symbol
_atom_type_description
_atom_type_scat_dispersion_real
_atom_type_scat_dispersion_imag
_atom_type_scat_source
C C 0.0033 0.0016 'International Tables Vol C Tables 4.2.6.8 and 6.1.1.4'
H H 0.0000 0.0000 'International Tables Vol C Tables 4.2.6.8 and 6.1.1.4'
N N 0.0061 0.0033 'International Tables Vol C Tables 4.2.6.8 and 6.1.1.4'
O O 0.0106 0.0060 'International Tables Vol C Tables 4.2.6.8 and 6.1.1.4'
Cl Cl 0.1484 0.1585 'International Tables Vol C Tables 4.2.6.8 and 6.1.1.4'
Zn Zn 0.2839 1.4301 'International Tables Vol C Tables 4.2.6.8 and 6.1.1.4'

loop_
_geom_angle_atom_site_label_1
_geom_angle_atom_site_label_2
_geom_angle_atom_site_label_3
_geom_angle
N5 Zn N2 110.83(7)
N5 Zn N4 152.99(8)
N2 Zn N4 96.00(7)
N5 Zn N3 81.55(7)
N2 Zn N3 151.33(8)
N4 Zn N3 75.98(7)
N5 Zn N1 81.60(8)
N2 Zn N1 76.09(8)
N4 Zn N1 108.86(7)
N3 Zn N1 80.57(7)
N5 Zn N6 76.55(8)
N2 Zn N6 97.29(7)
N4 Zn N6 97.59(7)
N3 Zn N6 110.94(7)
N1 Zn N6 153.19(8)
O4 Cl1A O3 121.0(3)
O4 Cl1A O2A 101.1(3)
O3 Cl1A O2A 100.6(3)
O4 Cl1A O5 113.5(2)
O3 Cl1A O5 110.8(2)
O2A Cl1A O5 107.5(3)
O5 Cl1B O4 118.4(2)
O5 Cl1B O3 116.7(2)
O4 Cl1B O3 113.9(2)
O5 Cl1B O2B 106.4(3)
O4 Cl1B O2B 95.5(3)
O3 Cl1B O2B 101.3(3)
O6 Cl2 O9 110.13(15)
O6 Cl2 O7 109.47(15)
O9 Cl2 O7 109.09(14)
O6 Cl2 O8 108.78(13)
O9 Cl2 O8 110.04(12)
O7 Cl2 O8 109.32(13)
C23 O1 H1 102.3
C3 N1 C2 120.4(2)
C3 N1 Zn 114.23(16)
C2 N1 Zn 122.35(16)
C8 N2 C4 117.9(2)
C8 N2 Zn 127.87(17)
C4 N2 Zn 114.16(16)
C10 N3 C9 120.1(2)
C10 N3 Zn 114.97(16)
C9 N3 Zn 121.76(15)
C15 N4 C11 117.9(2)
C15 N4 Zn 127.98(16)
C11 N4 Zn 113.89(15)
C17 N5 C16 120.9(2)
C17 N5 Zn 116.07(17)
C16 N5 Zn 122.58(16)
C22 N6 C18 118.0(2)
C22 N6 Zn 129.36(17)
C18 N6 Zn 112.65(16)
C23 C1 C2 108.1(2)
C23 C1 C9 105.9(2)
C2 C1 C9 111.7(2)
C23 C1 C16 108.4(2)
C2 C1 C16 111.2(2)
C9 C1 C16 111.3(2)
N1 C2 C1 110.6(2)
N1 C2 H2A 109.5
C1 C2 H2A 109.5
N1 C2 H2B 109.5
C1 C2 H2B 109.5
H2A C2 H2B 108.1
N1 C3 C4 118.3(2)
N1 C3 H3 120.8
C4 C3 H3 120.8
N2 C4 C5 122.2(2)
N2 C4 C3 115.5(2)
C5 C4 C3 122.3(2)
C4 C5 C6 119.0(2)
C4 C5 H5 120.5
C6 C5 H5 120.5
C7 C6 C5 119.0(2)
C7 C6 H6 120.5
C5 C6 H6 120.5
C6 C7 C8 119.0(2)
C6 C7 H7 120.5
C8 C7 H7 120.5
N2 C8 C7 122.9(2)
N2 C8 H8 118.6
C7 C8 H8 118.6
N3 C9 C1 110.7(2)
N3 C9 H9A 109.5
C1 C9 H9A 109.5
N3 C9 H9B 109.5
C1 C9 H9B 109.5
H9A C9 H9B 108.1
N3 C10 C11 117.8(2)
N3 C10 H10 121.1
C11 C10 H10 121.1
N4 C11 C12 122.4(2)
N4 C11 C10 115.6(2)
C12 C11 C10 121.9(2)
C11 C12 C13 118.9(2)
C11 C12 H12 120.6
C13 C12 H12 120.6
C14 C13 C12 119.2(2)
C14 C13 H13 120.4
C12 C13 H13 120.4
C13 C14 C15 118.5(2)
C13 C14 H14 120.7
C15 C14 H14 120.7
N4 C15 C14 123.0(2)
N4 C15 H15 118.5
C14 C15 H15 118.5
N5 C16 C1 110.41(19)
N5 C16 H16A 109.6
C1 C16 H16A 109.6
N5 C16 H16B 109.6
C1 C16 H16B 109.6
H16A C16 H16B 108.1
N5 C17 C18 118.4(2)
N5 C17 H17 120.8
C18 C17 H17 120.8
N6 C18 C19 122.5(2)
N6 C18 C17 116.3(2)
C19 C18 C17 121.1(2)
C18 C19 C20 118.9(3)
C18 C19 H19 120.5
C20 C19 H19 120.5
C21 C20 C19 119.0(2)
C21 C20 H20 120.5
C19 C20 H20 120.5
C20 C21 C22 118.8(3)
C20 C21 H21 120.6
C22 C21 H21 120.6
N6 C22 C21 122.7(2)
N6 C22 H22 118.6
C21 C22 H22 118.6
O1 C23 C1 110.0(2)
O1 C23 H23A 109.7
C1 C23 H23A 109.7
O1 C23 H23B 109.7
C1 C23 H23B 109.7
H23A C23 H23B 108.2

loop_
_geom_bond_atom_site_label_1
_geom_bond_atom_site_label_2
_geom_bond_distance
Zn N5 2.143(2)
Zn N2 2.152(2)
Zn N4 2.157(2)
Zn N3 2.164(2)
Zn N1 2.174(2)
Zn N6 2.180(2)
Cl1A O4 1.332(3)
Cl1A O3 1.369(4)
Cl1A O2A 1.458(5)
Cl1A O5 1.497(3)
Cl1B O5 1.362(3)
Cl1B O4 1.394(3)
Cl1B O3 1.410(4)
Cl1B O2B 1.433(6)
Cl2 O6 1.428(2)
Cl2 O9 1.431(2)
Cl2 O7 1.437(2)
Cl2 O8 1.4453(19)
O1 C23 1.421(3)
O1 H1 0.8509
N1 C3 1.273(3)
N1 C2 1.468(3)
N2 C8 1.343(3)
N2 C4 1.354(3)
N3 C10 1.274(3)
N3 C9 1.464(3)
N4 C15 1.341(3)
N4 C11 1.352(3)
N5 C17 1.262(3)
N5 C16 1.468(3)
N6 C22 1.344(3)
N6 C18 1.350(3)
C1 C23 1.534(3)
C1 C2 1.542(4)
C1 C9 1.548(3)
C1 C16 1.551(3)
C2 H2A 0.9700
C2 H2B 0.9700
C3 C4 1.466(3)
C3 H3 0.9300
C4 C5 1.385(4)
C5 C6 1.391(4)
C5 H5 0.9300
C6 C7 1.374(4)
C6 H6 0.9300
C7 C8 1.386(4)
C7 H7 0.9300
C8 H8 0.9300
C9 H9A 0.9700
C9 H9B 0.9700
C10 C11 1.477(3)
C10 H10 0.9300
C11 C12 1.380(3)
C12 C13 1.388(4)
C12 H12 0.9300
C13 C14 1.382(4)
C13 H13 0.9300
C14 C15 1.384(3)
C14 H14 0.9300
C15 H15 0.9300
C16 H16A 0.9700
C16 H16B 0.9700
C17 C18 1.478(4)
C17 H17 0.9300
C18 C19 1.386(4)
C19 C20 1.386(4)
C19 H19 0.9300
C20 C21 1.382(4)
C20 H20 0.9300
C21 C22 1.389(4)
C21 H21 0.9300
C22 H22 0.9300
C23 H23A 0.9700
C23 H23B 0.9700

loop_
_geom_hbond_atom_site_label_D
_geom_hbond_atom_site_label_H
_geom_hbond_atom_site_label_A
_geom_hbond_distance_DH
_geom_hbond_distance_HA
_geom_hbond_distance_DA
_geom_hbond_angle_DHA
_geom_hbond_site_symmetry_A
O1 H1 O2A 0.85 2.14 2.931(5) 154.5 2_445
